data_8101311
loop_
_publ_author_name
'Rademacher, O.'
'G\"obel, H.'
'Oppermann, H.'

_publ_section_title
;
Crystal structure of bismuth selenite, Bi~2~(SeO~3~)~3~
;
_journal_issue 3
_journal_name_full 'Zeitschrift f\"ur Kristallographie - New Crystal Structures'
_journal_page_first 339
_journal_page_last 340
_journal_volume 215
_journal_year 2000
_chemical_formula_structural 'Bi2 (Se O3)3'
_chemical_formula_sum 'Bi2 O9 Se3'
_chemical_formula_weight 798.66
_chemical_name_common 'bismute selenite'
_chemical_temperature_decomposition 853(5)
_space_group_IT_number 14
_symmetry_cell_setting monoclinic
_symmetry_space_group_name_Hall '-P 2yn'
_symmetry_space_group_name_H-M 'P 1 21/n 1'
_cell_angle_alpha 90.000(6)
_cell_angle_beta 115.164(4)
_cell_angle_gamma 90.000(4)
_cell_formula_units_Z 4
_cell_length_a 13.4912(10)
_cell_length_b 4.675
_cell_length_c 14.9614(10)
_cell_measurement_temperature 293(2)
_cell_volume 854.08(9)
_diffrn_ambient_temperature 293(2)
_exptl_crystal_density_diffrn 6.211
_cod_depositor_comments
;
'_chemical_melting_point' tag was changed to
'_chemical_temperature_decomposition' since the value had been
'853 +- 5 K decomposition'. The value '853 +- 5 K decomposition' was
changed to '853(5)'.

Adriana Da\<skevi\<c, 2011-07-13
;
_cod_original_sg_symbol_H-M 'P 21/n'
_cod_database_code 8101311

loop_
_symmetry_equiv_pos_as_xyz
'x, y, z'
'-x+1/2, y+1/2, -z+1/2'
'-x, -y, -z'
'x-1/2, -y-1/2, z-1/2'

loop_
_atom_site_label
_atom_site_type_symbol
_atom_site_fract_x
_atom_site_fract_y
_atom_site_fract_z
_atom_site_U_iso_or_equiv
_atom_site_adp_type
_atom_site_occupancy
_atom_site_symmetry_multiplicity
_atom_site_Wyckoff_symbol
_atom_site_calc_flag
_atom_site_refinement_flags
_atom_site_disorder_assembly
_atom_site_disorder_group
Bi1 Bi 0.64092(3) 0.13774(8) 0.80963(3) 0.01667(16) Uani 1 4 e d . . .
Bi2 Bi 0.80771(3) 0.13518(7) 0.15550(3) 0.01548(15) Uani 1 4 e d . . .
Se1 Se 0.93979(8) 0.0942(2) 0.86907(7) 0.0154(2) Uani 1 4 e d . . .
Se2 Se 0.68934(8) 0.1173(2) 0.51830(7) 0.0159(2) Uani 1 4 e d . . .
Se3 Se 0.55426(8) 0.2142(2) 0.12201(7) 0.0175(2) Uani 1 4 e d . . .
O1 O 0.4295(7) 0.0519(16) 0.3426(5) 0.0228(15) Uani 1 4 e d . . .
O2 O 0.1728(6) 0.1531(16) 0.7170(5) 0.0211(16) Uani 1 4 e d . . .
O3 O 0.6991(7) 0.1971(16) 0.4119(5) 0.0239(16) Uani 1 4 e d . . .
O4 O 0.8188(6) 0.1693(16) 0.6072(6) 0.0239(16) Uani 1 4 e d . . .
O5 O 0.4739(7) 0.0588(18) 0.8193(6) 0.0265(16) Uani 1 4 e d . . .
O6 O 0.6232(6) 0.0506(18) 0.0652(5) 0.0242(16) Uani 1 4 e d . . .
O7 O 0.1883(6) 0.0347(15) 0.2001(5) 0.0176(13) Uani 1 4 e d . . .
O8 O 0.0041(6) 0.0314(16) 0.2064(5) 0.0215(15) Uani 1 4 e d . . .
O9 O 0.3110(6) 0.2456(15) 0.4903(5) 0.0205(15) Uani 1 4 e d . . .

loop_
_atom_site_aniso_label
_atom_site_aniso_U_11
_atom_site_aniso_U_22
_atom_site_aniso_U_33
_atom_site_aniso_U_23
_atom_site_aniso_U_13
_atom_site_aniso_U_12
Bi1 0.0116(2) 0.0161(2) 0.0231(2) 0.00010(13) 0.00822(16) 0.00039(13)
Bi2 0.0122(2) 0.0156(2) 0.0212(2) 0.00031(12) 0.00961(16) 0.00018(13)
Se1 0.0111(5) 0.0156(4) 0.0202(4) 0.0003(3) 0.0074(4) 0.0008(4)
Se2 0.0127(5) 0.0159(5) 0.0207(4) 0.0001(3) 0.0085(4) 0.0012(4)
Se3 0.0107(5) 0.0199(5) 0.0246(5) 0.0002(4) 0.0101(4) 0.0003(4)
O1 0.021(4) 0.019(3) 0.026(3) -0.002(3) 0.008(3) -0.002(3)
O2 0.013(4) 0.027(4) 0.025(3) 0.006(3) 0.010(3) 0.003(3)
O3 0.024(4) 0.021(4) 0.027(3) 0.002(3) 0.012(3) 0.000(3)
O4 0.013(4) 0.023(4) 0.030(4) 0.000(3) 0.004(3) 0.001(3)
O5 0.026(4) 0.029(4) 0.032(4) 0.004(3) 0.019(3) 0.000(4)
O6 0.014(4) 0.040(4) 0.023(3) -0.012(3) 0.012(3) -0.007(3)
O7 0.010(3) 0.018(3) 0.028(3) -0.002(3) 0.011(3) 0.002(3)
O8 0.010(3) 0.026(4) 0.031(3) -0.004(3) 0.011(3) 0.001(3)
O9 0.023(4) 0.016(3) 0.022(3) 0.003(3) 0.009(3) 0.000(3)

loop_
_geom_bond_atom_site_label_1
_geom_bond_atom_site_label_2
_geom_bond_distance
_geom_bond_site_symmetry_2
_geom_bond_publ_flag
Bi1 O1 2.244(7) 3_656 ?
Bi1 O5 2.347(8) . ?
Bi1 O8 2.400(7) 4_666 ?
Bi1 O4 2.463(8) 2_646 ?
Bi1 O7 2.503(7) 3_656 ?
Bi1 O7 2.516(7) 4_666 ?
Bi2 O2 2.257(7) 3_656 ?
Bi2 O3 2.268(8) 2_645 ?
Bi2 O6 2.306(7) . ?
Bi2 O8 2.473(7) 1_655 ?
Bi2 O9 2.552(7) 4_665 ?
Bi2 O2 2.563(7) 4_665 ?
Se1 O1 1.693(8) 4_666 ?
Se1 O7 1.703(7) 3_656 ?
Se1 O8 1.709(7) 3_656 ?
Se2 O9 1.702(7) 3_656 ?
Se2 O4 1.704(8) . ?
Se2 O3 1.693(7) . ?
Se3 O6 1.687(7) . ?
Se3 O5 1.682(8) 3_656 ?
Se3 O2 1.740(7) 4_665 ?
O1 Se1 1.693(8) 4_565 ?
O1 Bi1 2.244(7) 3_656 ?
O2 Se3 1.740(7) 4_566 ?
O2 Bi2 2.257(7) 3_656 ?
O2 Bi2 2.563(7) 4_566 ?
O3 Bi2 2.268(8) 2_655 ?
O4 Bi1 2.463(8) 2_656 ?
O5 Se3 1.682(8) 3_656 ?
O7 Se1 1.703(7) 3_656 ?
O7 Bi1 2.503(7) 3_656 ?
O7 Bi1 2.516(7) 4_565 ?
O8 Se1 1.709(7) 3_656 ?
O8 Bi1 2.400(7) 4_565 ?
O8 Bi2 2.473(7) 1_455 ?
O9 Se2 1.702(7) 3_656 ?
O9 Bi2 2.552(7) 4_566 ?
